data_2200272
loop_
_publ_author_name
'Guido J. Rei\&s'

_publ_section_title
;
 Triaquatris[tetraoxorhenato(VII)]neodymium(III)
;
_journal_issue 5
_journal_name_full 'Acta Crystallographica Section E'
_journal_page_first i35
_journal_page_last i37
_journal_paper_doi 10.1107/S1600536801006869
_journal_volume 57
_journal_year 2001
_chemical_formula_iupac 'Nd1 (Re1 O4)3 (H2 O1)3'
_chemical_formula_moiety 'Nd1 (Re1 O4)3 (H2 O1)3'
_chemical_formula_sum 'H6 Nd O15 Re3'
_chemical_formula_weight 948.89
_chemical_name_systematic
;
Triaquatris[tetraoxorhenio(VII)]neodymium(III)
;
_space_group_IT_number 14
_symmetry_cell_setting monoclinic
_symmetry_space_group_name_Hall '-P 2ybc'
_symmetry_space_group_name_H-M 'P 1 21/c 1'
_audit_creation_method SHELXL-97
_cell_angle_alpha 90.0
_cell_angle_beta 102.90(3)
_cell_angle_gamma 90.0
_cell_formula_units_Z 4
_cell_length_a 7.550(2)
_cell_length_b 13.660(3)
_cell_length_c 12.850(3)
_cell_measurement_reflns_used '5000 quasi centered reflections automatically selected from the dataset'
_cell_measurement_temperature 293(2)
_cell_measurement_theta_max 25.00
_cell_measurement_theta_min 2.77
_cell_volume 1291.8(6)
_computing_cell_refinement 'IPDS Software'
_computing_data_collection 'IPDS Software (Stoe & Cie, 1998)'
_computing_data_reduction 'IPDS Software'
_computing_molecular_graphics 'DIAMOND (Brandenburg, 1998)'
_computing_publication_material SHELXL97
_computing_structure_refinement 'SHELXL97 (Sheldrick, 1997)'
_computing_structure_solution 'SHELXS97 (Sheldrick, 1990)'
_diffrn_ambient_temperature 293(2)
_diffrn_detector_area_resol_mean 50
_diffrn_measurement_device_type 'Stoe IPDS'
_diffrn_measurement_method \w
_diffrn_radiation_monochromator graphite
_diffrn_radiation_source 'fine-focus sealed tube'
_diffrn_radiation_type MoK\a
_diffrn_radiation_wavelength .71073
_diffrn_reflns_av_R_equivalents .0681
_diffrn_reflns_av_sigmaI/netI .0472
_diffrn_reflns_limit_h_max 8
_diffrn_reflns_limit_h_min -8
_diffrn_reflns_limit_k_max 15
_diffrn_reflns_limit_k_min -16
_diffrn_reflns_limit_l_max 14
_diffrn_reflns_limit_l_min -14
_diffrn_reflns_number 6587
_diffrn_reflns_theta_full 25.00
_diffrn_reflns_theta_max 25.00
_diffrn_reflns_theta_min 2.77
_diffrn_standards_decay_% 0
_diffrn_standards_number
;
a maximum of 50 per image
;
_exptl_absorpt_coefficient_mu 32.045
_exptl_absorpt_correction_T_max .6803
_exptl_absorpt_correction_T_min .0258
_exptl_absorpt_correction_type numerical
_exptl_absorpt_process_details '(XRED; Stoe & Cie, 1998)'
_exptl_crystal_colour colourless
_exptl_crystal_density_diffrn 4.879
_exptl_crystal_density_method 'not measured'
_exptl_crystal_description platelet
_exptl_crystal_F_000 1644
_exptl_crystal_size_max .50
_exptl_crystal_size_mid .10
_exptl_crystal_size_min .01
_refine_diff_density_max 1.143
_refine_diff_density_min -1.299
_refine_ls_extinction_coef .00057(7)
_refine_ls_extinction_method SHELXL97
_refine_ls_goodness_of_fit_ref 1.016
_refine_ls_hydrogen_treatment restr
_refine_ls_matrix_type full
_refine_ls_number_parameters 195
_refine_ls_number_reflns 2144
_refine_ls_number_restraints 27
_refine_ls_restrained_S_all 1.016
_refine_ls_R_factor_all .0293
_refine_ls_R_factor_gt .0238
_refine_ls_shift/su_max .188
_refine_ls_shift/su_mean .008
_refine_ls_structure_factor_coef Fsqd
_refine_ls_weighting_details 'calc w = 1/[\s^2^(Fo^2^)+(0.024P)^2^+2.400P] where P = (Fo^2^+2Fc^2^)/3'
_refine_ls_weighting_scheme calc
_refine_ls_wR_factor_ref .0546
_reflns_number_gt 1915
_reflns_number_total 2144
_reflns_threshold_expression I>2\s(I)
_cod_data_source_file bt6037.cif
_cod_data_source_block I
_cod_depositor_comments
;
The following automatic conversions were performed:

'_exptl_absorpt_correction_type' value 'Numerical' changed to
'numerical' according to
/home/saulius/struct/CIF-dictionaries/cif_core.dic dictionary named
'cif_core.dic' version 2.4.1 from 2010-06-29.

Automatic conversion script
Id: cif_fix_values 1715 2011-07-08 13:25:40Z adriana 
;
_cod_original_cell_volume 1291.8(5)
_cod_original_sg_symbol_H-M 'P 21/c'
_cod_database_code 2200272
_cod_database_fobs_code 2200272

loop_
_symmetry_equiv_pos_as_xyz
'x, y, z'
'-x, y+1/2, -z+1/2'
'-x, -y, -z'
'x, -y-1/2, z-1/2'

loop_
_atom_site_label
_atom_site_fract_x
_atom_site_fract_y
_atom_site_fract_z
_atom_site_U_iso_or_equiv
_atom_site_adp_type
_atom_site_calc_flag
_atom_site_refinement_flags
_atom_site_occupancy
_atom_site_disorder_assembly
_atom_site_disorder_group
_atom_site_type_symbol
Re1 -.20077(4) .01103(3) .11756(3) .01494(12) Uani d D 1 . . Re
O11 -.0126(6) .0851(5) .1384(6) .0300(16) Uani d D 1 . . O
O12 -.2359(8) -.0391(6) -.0079(5) .0344(17) Uani d D 1 . . O
O13 -.3903(6) .0726(5) .1345(5) .0314(17) Uani d D 1 . . O
O14 -.1616(10) -.0821(5) .2080(6) .0445(19) Uani d D 1 . . O
Re2 .68415(4) .33973(3) .30242(3) .01796(12) Uani d D 1 . . Re
O21 .6969(8) .4628(4) .2740(5) .0263(14) Uani d D 1 . . O
O22 .4764(7) .2929(6) .2399(6) .0394(18) Uani d D 1 . . O
O23 .8524(8) .2752(6) .2632(7) .051(2) Uani d D 1 . . O
O24 .7069(12) .3271(6) .4376(4) .052(2) Uani d D 1 . . O
Re3 .71932(4) .05861(3) .43981(3) .02164(13) Uani d D 1 . . Re
O31 .5472(7) .1067(5) .3419(5) .0312(16) Uani d D 1 . . O
O32 .7422(10) .1266(6) .5541(5) .048(2) Uani d D 1 . . O
O33 .6747(11) -.0609(4) .4663(7) .050(2) Uani d D 1 . . O
O34 .9187(8) .0641(8) .3974(7) .056(3) Uani d D 1 . . O
Nd1 .31883(5) .13703(3) .17381(3) .01229(13) Uani d D 1 . . Nd
O1W .1077(7) .2751(5) .1112(6) .0315(16) Uani d D 1 . . O
O2W .4051(10) .2280(6) .0250(7) .0430(19) Uani d D 1 . . O
O3W .1900(7) .1751(6) .3297(5) .0304(16) Uani d D 1 . . O
H1W .146(4) .336(2) .104(11) .064(18) Uiso d D 1 . . H
H2W -.0136(15) .270(3) .096(11) .064(18) Uiso d D 1 . . H
H3W .419(16) .200(3) -.036(4) .064(18) Uiso d D 1 . . H
H4W .399(16) .2936(10) .020(5) .064(18) Uiso d D 1 . . H
H5W .242(10) .157(9) .3970(19) .064(18) Uiso d D 1 . . H
H6W .087(10) .208(9) .327(3) .064(18) Uiso d D 1 . . H

loop_
_atom_site_aniso_label
_atom_site_aniso_U_11
_atom_site_aniso_U_22
_atom_site_aniso_U_33
_atom_site_aniso_U_12
_atom_site_aniso_U_13
_atom_site_aniso_U_23
Re1 .01077(15) .0156(2) .0183(2) -.00051(11) .00296(12) -.00121(13)
O11 .018(3) .026(4) .045(4) -.010(3) .006(3) -.014(3)
O12 .033(3) .040(5) .031(4) -.003(3) .007(3) -.012(3)
O13 .015(3) .046(5) .035(4) .006(3) .008(2) -.003(3)
O14 .055(4) .037(5) .040(5) .000(4) .008(3) .015(4)
Re2 .01746(16) .01156(19) .0238(2) -.00256(12) .00248(12) -.00179(14)
O21 .037(3) .014(3) .028(4) -.005(3) .007(3) -.002(3)
O22 .033(3) .023(4) .056(5) -.014(3) -.003(3) .004(4)
O23 .032(3) .035(5) .089(7) .008(3) .019(4) .011(5)
O24 .096(6) .026(4) .032(5) -.024(4) .012(4) .003(4)
Re3 .01832(17) .0220(2) .0220(2) .00094(13) -.00086(13) .00478(15)
O31 .025(3) .032(4) .029(4) .002(3) -.010(2) .000(3)
O32 .063(5) .040(5) .034(5) -.003(4) -.002(3) -.002(4)
O33 .057(4) .021(4) .066(6) -.007(4) -.001(4) .008(4)
O34 .034(4) .075(7) .064(6) .013(4) .019(4) .023(5)
Nd1 .00989(18) .0096(2) .0170(3) -.00026(14) .00219(15) -.00091(17)
O1W .023(3) .017(3) .053(5) .003(3) .005(3) .006(3)
O2W .042(4) .036(5) .057(5) .004(4) .022(4) .016(4)
O3W .023(3) .045(5) .022(4) .003(3) .001(2) -.007(3)

loop_
_atom_type_symbol
_atom_type_description
_atom_type_scat_dispersion_real
_atom_type_scat_dispersion_imag
_atom_type_scat_source
O O .0106 .0060 'International Tables Vol C Tables 4.2.6.8 and 6.1.1.4'
Nd Nd -.1943 3.0179 'International Tables Vol C Tables 4.2.6.8 and 6.1.1.4'
Re Re -1.0185 7.2310 'International Tables Vol C Tables 4.2.6.8 and 6.1.1.4'
H H .0000 .0000 'International Tables Vol C Tables 4.2.6.8 and 6.1.1.4'

loop_
_geom_angle_atom_site_label_1
_geom_angle_atom_site_label_2
_geom_angle_atom_site_label_3
_geom_angle_site_symmetry_1
_geom_angle_site_symmetry_3
_geom_angle
O14 Re1 O13 . . 107.6(4)
O14 Re1 O11 . . 108.8(4)
O13 Re1 O11 . . 112.1(3)
O14 Re1 O12 . . 108.0(4)
O13 Re1 O12 . . 110.9(3)
O11 Re1 O12 . . 109.3(3)
Re1 O11 Nd1 . . 160.1(4)
Re1 O12 Nd1 . 3 168.7(4)
Re1 O13 Nd1 . 1_455 170.4(4)
O23 Re2 O24 . . 109.5(4)
O23 Re2 O22 . . 109.3(4)
O24 Re2 O22 . . 108.1(4)
O23 Re2 O21 . . 111.0(4)
O24 Re2 O21 . . 108.3(4)
O22 Re2 O21 . . 110.6(3)
Re2 O21 Nd1 . 2_655 150.1(4)
Re2 O22 Nd1 . . 142.5(4)
O32 Re3 O34 . . 108.7(5)
O32 Re3 O33 . . 109.4(4)
O34 Re3 O33 . . 109.3(5)
O32 Re3 O31 . . 109.5(4)
O34 Re3 O31 . . 108.9(4)
O33 Re3 O31 . . 111.0(4)
Re3 O31 Nd1 . . 164.5(4)
O3W Nd1 O31 . . 69.6(2)
O3W Nd1 O12 . 3 137.9(2)
O31 Nd1 O12 . 3 130.8(2)
O3W Nd1 O21 . 2_645 86.0(2)
O31 Nd1 O21 . 2_645 70.8(2)
O12 Nd1 O21 3 2_645 72.4(2)
O3W Nd1 O1W . . 76.3(2)
O31 Nd1 O1W . . 132.9(2)
O12 Nd1 O1W 3 . 96.3(2)
O21 Nd1 O1W 2_645 . 138.5(2)
O3W Nd1 O2W . . 137.5(3)
O31 Nd1 O2W . . 120.2(2)
O12 Nd1 O2W 3 . 70.5(3)
O21 Nd1 O2W 2_645 . 136.3(2)
O1W Nd1 O2W . . 68.3(2)
O3W Nd1 O22 . . 77.8(3)
O31 Nd1 O22 . . 70.1(2)
O12 Nd1 O22 3 . 139.8(2)
O21 Nd1 O22 2_645 . 140.7(2)
O1W Nd1 O22 . . 71.7(2)
O2W Nd1 O22 . . 69.4(3)
O3W Nd1 O13 . 1_655 139.0(2)
O31 Nd1 O13 . 1_655 69.4(2)
O12 Nd1 O13 3 1_655 72.7(2)
O21 Nd1 O13 2_645 1_655 79.4(2)
O1W Nd1 O13 . 1_655 136.5(2)
O2W Nd1 O13 . 1_655 68.3(2)
O22 Nd1 O13 . 1_655 89.7(2)
O3W Nd1 O11 . . 69.7(2)
O31 Nd1 O11 . . 125.1(2)
O12 Nd1 O11 3 . 69.2(2)
O21 Nd1 O11 2_645 . 71.1(2)
O1W Nd1 O11 . . 67.6(2)
O2W Nd1 O11 . . 114.7(2)
O22 Nd1 O11 . . 132.5(2)
O13 Nd1 O11 1_655 . 137.2(2)

loop_
_geom_bond_atom_site_label_1
_geom_bond_atom_site_label_2
_geom_bond_site_symmetry_2
_geom_bond_distance
_geom_bond_publ_flag
Re1 O11 . 1.715(5) ?
Re1 O12 . 1.717(5) ?
Re1 O13 . 1.715(5) ?
Re1 O14 . 1.704(5) ?
Re2 O21 . 1.728(5) ?
Re2 O22 . 1.718(5) ?
Re2 O23 . 1.712(5) ?
Re2 O24 . 1.716(5) ?
Re3 O31 . 1.725(5) ?
Re3 O32 . 1.713(6) ?
Re3 O33 . 1.716(5) ?
Re3 O34 . 1.713(5) ?
Nd1 O11 . 2.543(4) y
Nd1 O22 . 2.494(6) y
Nd1 O31 . 2.479(5) y
Nd1 O1W . 2.484(6) y
Nd1 O2W . 2.486(7) y
Nd1 O3W . 2.470(6) y
Nd1 O12 3 2.476(5) y
Nd1 O21 2_645 2.483(5) y
Nd1 O13 1_655 2.520(4) y
O12 Nd1 3 2.476(5) ?
O13 Nd1 1_455 2.520(4) ?
O21 Nd1 2_655 2.483(5) ?

loop_
_geom_hbond_atom_site_label_D
_geom_hbond_atom_site_label_H
_geom_hbond_atom_site_label_A
_geom_hbond_site_symmetry_A
_geom_hbond_distance_DH
_geom_hbond_distance_HA
_geom_hbond_distance_DA
_geom_hbond_angle_DHA
_geom_hbond_publ_flag
O1W H1W O33 2_655 .900(10) 2.27(6) 3.073(11) 148(10) y
O1W H2W O32 4_465 .900(10) 2.29(3) 3.009(10) 137(3) y
O2W H4W O33 2_655 .900(10) 2.08(3) 2.954(10) 163(6) y
O3W H5W O33 3_656 .900(10) 2.17(5) 3.024(11) 158(12) y
O3W H6W O23 1_455 .900(10) 1.99(3) 2.851(9) 159(4) y
